data_1571482
loop_
_publ_author_name
'Conboy, A&#xed;fe'
'Goodfellow, Alister S.'
'Kasten, Kevin'
'Dunne, Joanne'
'Cordes, David B.'
'B&#xfc;hl, Michael'
'Smith, Andrew D.'

_publ_section_title
;
 De-epimerizing DyKAT of &#x3b2;-lactones generated by
 isothiourea-catalysed enantioselective [2 + 2] cycloaddition.
;
_journal_issue 23
_journal_name_full 'Chemical science'
_journal_page_first 8896
_journal_page_last 8904
_journal_paper_doi 10.1039/d4sc01410c
_journal_volume 15
_journal_year 2024
_chemical_absolute_configuration ad
_chemical_formula_moiety 'C22 H22 Cl N3 O4, C H Cl3'
_chemical_formula_sum 'C23 H23 Cl4 N3 O4'
_chemical_formula_weight 547.24
_space_group_crystal_system orthorhombic
_space_group_IT_number 19
_space_group_name_Hall 'P 2ac 2ab'
_space_group_name_H-M_alt 'P 21 21 21'
_atom_sites_solution_hydrogens mixed
_atom_sites_solution_primary dual
_audit_block_doi 10.5517/ccdc.csd.cc2hp63j
_audit_creation_date 2023-12-13
_audit_creation_method
;
Olex2 1.5
(compiled 2023.08.24 svn.re1ec1418 for OlexSys, GUI svn.r6817)
;
_audit_update_record
;
2023-12-13 deposited with the CCDC.	2024-04-18 downloaded from the CCDC.
;
_cell_angle_alpha 90
_cell_angle_beta 90
_cell_angle_gamma 90
_cell_formula_units_Z 4
_cell_length_a 8.043(2)
_cell_length_b 10.783(3)
_cell_length_c 28.473(8)
_cell_measurement_reflns_used 4274
_cell_measurement_temperature 173
_cell_measurement_theta_max 27.5
_cell_measurement_theta_min 2.4
_cell_volume 2469.4(12)
_computing_cell_refinement
;
CrystalClear-SM Expert 2.1 b45 (Rigaku, 2015)
;
_computing_data_collection 'CrystalClear-SM Expert 2.1 b45 (Rigaku OD, 2015)'
_computing_data_reduction
;
CrystalClear-SM Expert 2.1 b45 (Rigaku, 2015)
;
_computing_molecular_graphics 'Olex2 1.5 (Dolomanov et al., 2009)'
_computing_publication_material 'Olex2 1.5 (Dolomanov et al., 2009)'
_computing_structure_refinement 'SHELXL 2019/3 (Sheldrick, 2015)'
_computing_structure_solution 'SHELXT 2018/2 (Sheldrick, 2018)'
_diffrn_ambient_temperature 173
_diffrn_detector 'hybrid photon counting detector'
_diffrn_detector_area_resol_mean 5.8140
_diffrn_detector_type 'Dectris PILATUS P200K'
_diffrn_measured_fraction_theta_full 0.996
_diffrn_measured_fraction_theta_max 0.996
_diffrn_measurement_details
;
scan:
	Number of images: 324
	           Slice: -112.0000 - 50.0000
	     Image width: 0.5000
	        Exp time: 5.0000
	   Rotation axis: Omega
	           Omega: 0.0000
	             Chi: 45.0000
	             Phi: 160.0000
	             XTD: 50.0488
	          2theta: -22.1712
scan:
	Number of images: 346
	           Slice: -109.0000 - 64.0000
	     Image width: 0.5000
	        Exp time: 5.0000
	   Rotation axis: Omega
	           Omega: 0.0000
	             Chi: 45.0000
	             Phi: -20.0000
	             XTD: 50.0488
	          2theta: -22.1712
scan:
	Number of images: 168
	           Slice: -88.0000 - -4.0000
	     Image width: 0.5000
	        Exp time: 5.0000
	   Rotation axis: Omega
	           Omega: 0.0000
	             Chi: 45.0000
	             Phi: 305.0000
	             XTD: 50.0488
	          2theta: -22.1712
scan:
	Number of images: 90
	           Slice: -102.0000 - -57.0000
	     Image width: 0.5000
	        Exp time: 5.0000
	   Rotation axis: Omega
	           Omega: 0.0000
	             Chi: 45.0000
	             Phi: 16.0000
	             XTD: 50.0488
	          2theta: -22.1712
scan:
	Number of images: 360
	           Slice: -112.0000 - 68.0000
	     Image width: 0.5000
	        Exp time: 5.0000
	   Rotation axis: Omega
	           Omega: 0.0000
	             Chi: 45.0000
	             Phi: 52.0000
	             XTD: 50.0488
	          2theta: -22.1712
scan:
	Number of images: 248
	           Slice: -79.5000 - 44.5000
	     Image width: 0.5000
	        Exp time: 5.0000
	   Rotation axis: Omega
	           Omega: 0.0000
	             Chi: 45.0000
	             Phi: 88.0000
	             XTD: 50.0488
	          2theta: -22.1712
;
_diffrn_measurement_device 'AFC10: Fixed \c 3 circle'
_diffrn_measurement_device_type 'Rigaku XtaLAB P200K'
_diffrn_measurement_method 'shutterless scans'
_diffrn_measurement_specimen_support Loop
_diffrn_orient_matrix_type d*Trek
_diffrn_orient_matrix_UB_11 0.053152
_diffrn_orient_matrix_UB_12 -0.040637
_diffrn_orient_matrix_UB_13 -0.104798
_diffrn_orient_matrix_UB_21 -0.037052
_diffrn_orient_matrix_UB_22 0.071232
_diffrn_orient_matrix_UB_23 -0.046414
_diffrn_orient_matrix_UB_31 0.028481
_diffrn_orient_matrix_UB_32 0.019340
_diffrn_orient_matrix_UB_33 0.006946
_diffrn_radiation_monochromator 'Rigaku Osmic Confocal Optical System'
_diffrn_radiation_probe x-ray
_diffrn_radiation_type 'Mo K\a'
_diffrn_radiation_wavelength 0.71073
_diffrn_reflns_av_R_equivalents 0.0574
_diffrn_reflns_av_unetI/netI 0.0317
_diffrn_reflns_Laue_measured_fraction_full 0.996
_diffrn_reflns_Laue_measured_fraction_max 0.996
_diffrn_reflns_limit_h_max 9
_diffrn_reflns_limit_h_min -9
_diffrn_reflns_limit_k_max 12
_diffrn_reflns_limit_k_min -12
_diffrn_reflns_limit_l_max 34
_diffrn_reflns_limit_l_min -34
_diffrn_reflns_number 32369
_diffrn_reflns_point_group_measured_fraction_full 0.996
_diffrn_reflns_point_group_measured_fraction_max 0.996
_diffrn_reflns_theta_full 25.242
_diffrn_reflns_theta_max 25.338
_diffrn_reflns_theta_min 2.369
_diffrn_source 'Rotating Anode'
_diffrn_source_current 66.0
_diffrn_source_power 3.0
_diffrn_source_type 'Rigaku FR-X'
_diffrn_source_voltage 45.0
_exptl_absorpt_coefficient_mu 0.515
_exptl_absorpt_correction_T_max 1.000
_exptl_absorpt_correction_T_min 0.588
_exptl_absorpt_correction_type multi-scan
_exptl_absorpt_process_details 'REQAB (Rigaku, 1998)'
_exptl_crystal_colour Colorless
_exptl_crystal_density_diffrn 1.472
_exptl_crystal_description Prism
_exptl_crystal_F_000 1128
_exptl_crystal_preparation Loop
_exptl_crystal_recrystallization_method 'Re-crystallisation from solvent: Chloroform/hexane/ethyl acetate'
_exptl_crystal_size_max 0.21
_exptl_crystal_size_mid 0.12
_exptl_crystal_size_min 0.03
_refine_diff_density_max 0.480
_refine_diff_density_min -0.456
_refine_diff_density_rms 0.065
_refine_ls_abs_structure_details
;
 Flack x determined using 1530 quotients [(I+)-(I-)]/[(I+)+(I-)]
 (Parsons, Flack and Wagner, Acta Cryst. B69 (2013) 249-259).
;
_refine_ls_abs_structure_Flack -0.02(2)
_refine_ls_extinction_method none
_refine_ls_goodness_of_fit_ref 1.031
_refine_ls_hydrogen_treatment mixed
_refine_ls_matrix_type full
_refine_ls_number_parameters 312
_refine_ls_number_reflns 4495
_refine_ls_number_restraints 1
_refine_ls_restrained_S_all 1.032
_refine_ls_R_factor_all 0.0533
_refine_ls_R_factor_gt 0.0462
_refine_ls_shift/su_max 0.000
_refine_ls_shift/su_mean 0.000
_refine_ls_structure_factor_coef Fsqd
_refine_ls_weighting_details 'w=1/[\s^2^(Fo^2^)+(0.0871P)^2^+1.3115P] where P=(Fo^2^+2Fc^2^)/3'
_refine_ls_weighting_scheme calc
_refine_ls_wR_factor_gt 0.1321
_refine_ls_wR_factor_ref 0.1390
_reflns_Friedel_coverage 0.739
_reflns_Friedel_fraction_full 0.996
_reflns_Friedel_fraction_max 0.996
_reflns_number_gt 3977
_reflns_number_total 4495
_reflns_threshold_expression 'I > 2\s(I)'
_cod_data_source_file d4sc01410c2.cif
_cod_data_source_block 21
_cod_depositor_comments
;
The following automatic conversions were performed:

data item '_diffrn_radiation_probe' value 'X-ray' was changed to
'x-ray' in accordance with the
/home/data/users/saulius/crontab/automatic-downloads/rss-feeds/RSC/lib/dictionaries/cif_core.dic
dictionary named 'cif_core.dic' version 2.4.2 last updated on
2011-04-26.

data item '_exptl_absorpt_correction_type' value 'Multi-scan' was
changed to 'multi-scan' in accordance with the
/home/data/users/saulius/crontab/automatic-downloads/rss-feeds/RSC/lib/dictionaries/cif_core.dic
dictionary named 'cif_core.dic' version 2.4.2 last updated on
2011-04-26.

Automatic conversion script
Id: cif_fix_values 8170 2020-07-09 18:12:32Z antanas 

 Adding full bibliography for 1571481--1571482.cif.
;
_cod_original_cell_volume 2469.3(11)
_cod_original_sg_symbol_H-M P212121
_cod_database_code 1571482
_shelx_shelxl_version_number 2019/3
_shelx_space_group_comment
;
The symmetry employed for this shelxl refinement is uniquely defined
by the following loop, which should always be used as a source of
symmetry information in preference to the above space-group names.
They are only intended as comments.
;
_olex2_refinement_description
;
1. Fixed Uiso
 At 1.2 times of:
  All C(H) groups, All C(H,H) groups
 At 1.5 times of:
  All C(H,H,H) groups
2. Restrained distances
 O1-H1
 0.98 with sigma of 0.02
3.a Ternary CH refined with riding coordinates:
 C6(H6), C31(H31)
3.b Secondary CH2 refined with riding coordinates:
 C9(H9A,H9B), C10(H10A,H10B), C12(H12A,H12B), C13(H13A,H13B)
3.c Aromatic/amide H refined with riding coordinates:
 C15(H15), C16(H16), C18(H18), C19(H19), C21(H21), C22(H22), C23(H23),
 C24(H24), C25(H25)
3.d Idealised Me refined as rotating group:
 C26(H26A,H26B,H26C)
;

loop_
_space_group_symop_operation_xyz
'x, y, z'
'-x+1/2, -y, z+1/2'
'-x, y+1/2, -z+1/2'
'x+1/2, -y+1/2, -z'

loop_
_atom_site_label
_atom_site_type_symbol
_atom_site_fract_x
_atom_site_fract_y
_atom_site_fract_z
_atom_site_U_iso_or_equiv
_atom_site_adp_type
_atom_site_occupancy
_atom_site_site_symmetry_order
_atom_site_calc_flag
_atom_site_refinement_flags_posn
_atom_site_refinement_flags_adp
_atom_site_refinement_flags_occupancy
_atom_site_disorder_assembly
_atom_site_disorder_group
Cl1 Cl 0.80181(16) 0.69989(14) 0.49550(4) 0.0504(4) Uani 1 1 d . . . . .
Cl31 Cl 0.8946(3) 0.07241(16) 0.50970(7) 0.0776(5) Uani 1 1 d . . . . .
Cl32 Cl 0.7192(3) 0.2200(2) 0.57836(7) 0.0852(6) Uani 1 1 d . . . . .
Cl33 Cl 0.8177(3) 0.3264(2) 0.48979(9) 0.1034(8) Uani 1 1 d . . . . .
O1 O 0.5692(4) 0.8903(3) 0.70694(11) 0.0328(7) Uani 1 1 d D . . . .
H1 H 0.577(8) 0.942(5) 0.7335(15) 0.056(17) Uiso 1 1 d D . . . .
O2 O 0.7908(4) 0.6633(3) 0.70544(11) 0.0402(8) Uani 1 1 d . . . . .
O7 O 0.4012(4) 0.5297(3) 0.71702(11) 0.0335(7) Uani 1 1 d . . . . .
O11 O 0.0381(4) 0.4379(3) 0.59203(12) 0.0417(8) Uani 1 1 d . . . . .
N3 N 0.6648(4) 0.6664(3) 0.77841(11) 0.0249(7) Uani 1 1 d . . . . .
N4 N 0.5139(4) 0.7093(3) 0.79809(12) 0.0261(7) Uani 1 1 d . . . . .
N8 N 0.1939(4) 0.5690(3) 0.66590(12) 0.0261(7) Uani 1 1 d . . . . .
C1 C 0.5217(5) 0.7676(3) 0.71908(14) 0.0235(8) Uani 1 1 d . . . . .
C2 C 0.6761(5) 0.6909(4) 0.73122(14) 0.0266(8) Uani 1 1 d . . . . .
C5 C 0.4319(5) 0.7640(3) 0.76619(14) 0.0246(8) Uani 1 1 d . . . . .
C6 C 0.4177(5) 0.7225(3) 0.67708(13) 0.0216(8) Uani 1 1 d . . . . .
H6 H 0.327312 0.784576 0.671779 0.026 Uiso 1 1 calc R U . . .
C7 C 0.3348(5) 0.5983(3) 0.68820(14) 0.0236(8) Uani 1 1 d . . . . .
C9 C 0.1171(5) 0.6352(4) 0.62646(16) 0.0289(9) Uani 1 1 d . . . . .
H9A H 0.178811 0.712860 0.620227 0.035 Uiso 1 1 calc R U . . .
H9B H 0.000944 0.657094 0.634466 0.035 Uiso 1 1 calc R U . . .
C10 C 0.1193(6) 0.5548(4) 0.58356(16) 0.0351(10) Uani 1 1 d . . . . .
H10A H 0.062482 0.598374 0.557493 0.042 Uiso 1 1 calc R U . . .
H10B H 0.235863 0.539669 0.573978 0.042 Uiso 1 1 calc R U . . .
C12 C 0.1175(6) 0.3732(4) 0.62932(18) 0.0377(11) Uani 1 1 d . . . . .
H12A H 0.234498 0.356181 0.620700 0.045 Uiso 1 1 calc R U . . .
H12B H 0.060971 0.292796 0.634423 0.045 Uiso 1 1 calc R U . . .
C13 C 0.1126(6) 0.4482(4) 0.67407(17) 0.0347(10) Uani 1 1 d . . . . .
H13A H -0.004113 0.461185 0.683918 0.042 Uiso 1 1 calc R U . . .
H13B H 0.171073 0.402902 0.699418 0.042 Uiso 1 1 calc R U . . .
C14 C 0.5187(5) 0.7139(4) 0.63191(13) 0.0224(8) Uani 1 1 d . . . . .
C15 C 0.5497(5) 0.8217(4) 0.60650(14) 0.0269(9) Uani 1 1 d . . . . .
H15 H 0.509028 0.898804 0.617828 0.032 Uiso 1 1 calc R U . . .
C16 C 0.6392(5) 0.8181(4) 0.56480(15) 0.0297(9) Uani 1 1 d . . . . .
H16 H 0.660892 0.892058 0.547708 0.036 Uiso 1 1 calc R U . . .
C17 C 0.6959(5) 0.7055(5) 0.54873(14) 0.0328(10) Uani 1 1 d . . . . .
C18 C 0.6681(6) 0.5971(4) 0.57328(16) 0.0330(10) Uani 1 1 d . . . . .
H18 H 0.708526 0.520119 0.561776 0.040 Uiso 1 1 calc R U . . .
C19 C 0.5793(5) 0.6030(4) 0.61542(15) 0.0286(9) Uani 1 1 d . . . . .
H19 H 0.560575 0.529271 0.632909 0.034 Uiso 1 1 calc R U . . .
C20 C 0.7767(5) 0.6011(4) 0.80839(15) 0.0276(9) Uani 1 1 d . . . . .
C21 C 0.9348(5) 0.5708(5) 0.79261(18) 0.0405(11) Uani 1 1 d . . . . .
H21 H 0.969919 0.593031 0.761888 0.049 Uiso 1 1 calc R U . . .
C22 C 1.0410(6) 0.5070(6) 0.8228(2) 0.0547(15) Uani 1 1 d . . . . .
H22 H 1.148773 0.484425 0.812164 0.066 Uiso 1 1 calc R U . . .
C23 C 0.9933(7) 0.4761(5) 0.8677(2) 0.0492(14) Uani 1 1 d . . . . .
H23 H 1.066848 0.432528 0.887929 0.059 Uiso 1 1 calc R U . . .
C24 C 0.8346(7) 0.5100(4) 0.88300(19) 0.0426(12) Uani 1 1 d . . . . .
H24 H 0.800020 0.489940 0.913983 0.051 Uiso 1 1 calc R U . . .
C25 C 0.7282(5) 0.5723(4) 0.85336(15) 0.0310(9) Uani 1 1 d . . . . .
H25 H 0.620695 0.595446 0.864056 0.037 Uiso 1 1 calc R U . . .
C26 C 0.2682(5) 0.8229(4) 0.77569(16) 0.0334(10) Uani 1 1 d . . . . .
H26A H 0.235800 0.807001 0.808312 0.050 Uiso 1 1 calc R U . . .
H26B H 0.184392 0.788072 0.754490 0.050 Uiso 1 1 calc R U . . .
H26C H 0.276626 0.912576 0.770528 0.050 Uiso 1 1 calc R U . . .
C31 C 0.8679(9) 0.2215(6) 0.5338(2) 0.0640(17) Uani 1 1 d . . . . .
H31 H 0.976174 0.247774 0.547929 0.077 Uiso 1 1 calc R U . . .

loop_
_atom_site_aniso_label
_atom_site_aniso_U_11
_atom_site_aniso_U_22
_atom_site_aniso_U_33
_atom_site_aniso_U_23
_atom_site_aniso_U_13
_atom_site_aniso_U_12
Cl1 0.0473(7) 0.0762(9) 0.0277(6) 0.0059(6) 0.0148(5) 0.0106(6)
Cl31 0.0961(13) 0.0645(9) 0.0720(11) -0.0150(8) -0.0050(10) -0.0149(9)
Cl32 0.0756(12) 0.1013(14) 0.0786(13) -0.0036(11) 0.0077(10) -0.0062(11)
Cl33 0.1186(18) 0.0985(15) 0.0931(15) 0.0281(12) 0.0129(14) 0.0335(14)
O1 0.0475(18) 0.0282(14) 0.0228(16) -0.0031(12) 0.0048(14) -0.0130(13)
O2 0.0241(15) 0.068(2) 0.0285(16) -0.0046(15) 0.0074(13) 0.0073(15)
O7 0.0417(16) 0.0285(14) 0.0304(16) 0.0074(13) -0.0082(14) -0.0040(13)
O11 0.0458(19) 0.0353(15) 0.0440(19) -0.0038(15) -0.0126(16) -0.0050(15)
N3 0.0196(16) 0.0334(17) 0.0216(17) -0.0030(14) 0.0013(13) 0.0046(14)
N4 0.0224(16) 0.0302(16) 0.0257(18) -0.0015(15) 0.0036(14) 0.0021(14)
N8 0.0223(15) 0.0277(16) 0.0282(17) 0.0050(14) 0.0008(14) -0.0041(14)
C1 0.0248(19) 0.0240(18) 0.022(2) -0.0021(15) 0.0052(16) -0.0034(16)
C2 0.0229(19) 0.033(2) 0.0235(19) -0.0054(17) -0.0001(16) -0.0035(17)
C5 0.0263(19) 0.0250(18) 0.022(2) 0.0005(16) 0.0044(16) 0.0017(15)
C6 0.0213(17) 0.0225(17) 0.0209(19) -0.0006(15) -0.0002(15) 0.0026(15)
C7 0.0240(19) 0.0255(19) 0.0214(19) -0.0001(16) 0.0028(16) 0.0006(15)
C9 0.024(2) 0.0279(19) 0.035(2) 0.0039(17) -0.0062(18) -0.0002(16)
C10 0.035(2) 0.041(2) 0.030(2) 0.0063(19) -0.0045(19) 0.001(2)
C12 0.035(2) 0.032(2) 0.046(3) 0.001(2) -0.005(2) -0.0021(19)
C13 0.035(2) 0.029(2) 0.040(3) 0.0073(19) 0.000(2) -0.0116(19)
C14 0.0182(17) 0.0306(19) 0.0184(18) 0.0012(16) -0.0026(14) -0.0023(16)
C15 0.027(2) 0.0300(19) 0.024(2) -0.0021(17) -0.0027(16) 0.0001(16)
C16 0.024(2) 0.039(2) 0.026(2) 0.0081(18) -0.0017(17) -0.0031(17)
C17 0.0222(19) 0.056(3) 0.0200(19) -0.0004(19) 0.0009(16) 0.000(2)
C18 0.031(2) 0.040(2) 0.028(2) -0.0041(19) 0.0067(18) 0.0078(19)
C19 0.033(2) 0.0285(19) 0.024(2) 0.0022(17) 0.0007(18) 0.0012(17)
C20 0.025(2) 0.026(2) 0.032(2) -0.0073(17) -0.0099(17) 0.0029(16)
C21 0.026(2) 0.059(3) 0.036(3) -0.014(2) -0.0060(19) 0.007(2)
C22 0.030(2) 0.070(3) 0.064(4) -0.017(3) -0.010(2) 0.020(3)
C23 0.042(3) 0.048(3) 0.058(4) -0.004(2) -0.021(3) 0.013(2)
C24 0.044(3) 0.040(2) 0.044(3) 0.005(2) -0.012(2) -0.002(2)
C25 0.030(2) 0.030(2) 0.032(2) 0.0042(19) -0.0076(18) -0.0007(18)
C26 0.030(2) 0.042(2) 0.028(2) 0.0041(19) 0.0056(18) 0.0106(19)
C31 0.068(4) 0.071(4) 0.053(3) -0.009(3) -0.009(3) -0.014(3)

loop_
_atom_type_symbol
_atom_type_description
_atom_type_scat_dispersion_real
_atom_type_scat_dispersion_imag
_atom_type_scat_source
C C 0.0033 0.0016 'International Tables Vol C Tables 4.2.6.8 and 6.1.1.4'
H H 0.0000 0.0000 'International Tables Vol C Tables 4.2.6.8 and 6.1.1.4'
Cl Cl 0.1484 0.1585 'International Tables Vol C Tables 4.2.6.8 and 6.1.1.4'
N N 0.0061 0.0033 'International Tables Vol C Tables 4.2.6.8 and 6.1.1.4'
O O 0.0106 0.0060 'International Tables Vol C Tables 4.2.6.8 and 6.1.1.4'

loop_
_citation_id
_citation_doi
_citation_year
1 10.26434/chemrxiv-2024-5l0dx 2024

loop_
_geom_angle_atom_site_label_1
_geom_angle_atom_site_label_2
_geom_angle_atom_site_label_3
_geom_angle
_geom_angle_site_symmetry_1
_geom_angle_site_symmetry_3
_geom_angle_publ_flag
C1 O1 H1 112(4) . . ?
C12 O11 C10 110.5(3) . . ?
N4 N3 C20 117.7(3) . . ?
C2 N3 N4 112.4(3) . . ?
C2 N3 C20 129.7(3) . . ?
C5 N4 N3 108.3(3) . . ?
C7 N8 C9 127.3(3) . . ?
C7 N8 C13 120.6(4) . . ?
C9 N8 C13 111.3(3) . . ?
O1 C1 C2 109.9(3) . . ?
O1 C1 C5 111.5(3) . . ?
O1 C1 C6 104.6(3) . . ?
C2 C1 C6 116.4(3) . . ?
C5 C1 C2 99.9(3) . . ?
C5 C1 C6 114.7(3) . . ?
O2 C2 N3 126.5(4) . . ?
O2 C2 C1 127.7(4) . . ?
N3 C2 C1 105.7(3) . . ?
N4 C5 C1 113.3(3) . . ?
N4 C5 C26 121.9(4) . . ?
C26 C5 C1 124.7(4) . . ?
C1 C6 H6 107.5 . . ?
C7 C6 C1 110.7(3) . . ?
C7 C6 H6 107.5 . . ?
C14 C6 C1 112.7(3) . . ?
C14 C6 H6 107.5 . . ?
C14 C6 C7 110.7(3) . . ?
O7 C7 N8 122.9(4) . . ?
O7 C7 C6 118.5(4) . . ?
N8 C7 C6 118.6(3) . . ?
N8 C9 H9A 109.7 . . ?
N8 C9 H9B 109.7 . . ?
N8 C9 C10 109.8(3) . . ?
H9A C9 H9B 108.2 . . ?
C10 C9 H9A 109.7 . . ?
C10 C9 H9B 109.7 . . ?
O11 C10 C9 111.4(4) . . ?
O11 C10 H10A 109.4 . . ?
O11 C10 H10B 109.4 . . ?
C9 C10 H10A 109.4 . . ?
C9 C10 H10B 109.4 . . ?
H10A C10 H10B 108.0 . . ?
O11 C12 H12A 109.5 . . ?
O11 C12 H12B 109.5 . . ?
O11 C12 C13 110.9(4) . . ?
H12A C12 H12B 108.1 . . ?
C13 C12 H12A 109.5 . . ?
C13 C12 H12B 109.5 . . ?
N8 C13 C12 109.1(4) . . ?
N8 C13 H13A 109.9 . . ?
N8 C13 H13B 109.9 . . ?
C12 C13 H13A 109.9 . . ?
C12 C13 H13B 109.9 . . ?
H13A C13 H13B 108.3 . . ?
C15 C14 C6 118.9(3) . . ?
C19 C14 C6 122.0(4) . . ?
C19 C14 C15 119.1(4) . . ?
C14 C15 H15 119.5 . . ?
C16 C15 C14 121.0(4) . . ?
C16 C15 H15 119.5 . . ?
C15 C16 H16 120.6 . . ?
C17 C16 C15 118.7(4) . . ?
C17 C16 H16 120.6 . . ?
C16 C17 Cl1 118.9(4) . . ?
C16 C17 C18 121.7(4) . . ?
C18 C17 Cl1 119.4(4) . . ?
C17 C18 H18 120.7 . . ?
C17 C18 C19 118.6(4) . . ?
C19 C18 H18 120.7 . . ?
C14 C19 C18 120.9(4) . . ?
C14 C19 H19 119.5 . . ?
C18 C19 H19 119.5 . . ?
C21 C20 N3 120.0(4) . . ?
C25 C20 N3 119.4(4) . . ?
C25 C20 C21 120.6(4) . . ?
C20 C21 H21 120.7 . . ?
C20 C21 C22 118.6(5) . . ?
C22 C21 H21 120.7 . . ?
C21 C22 H22 119.3 . . ?
C23 C22 C21 121.5(5) . . ?
C23 C22 H22 119.3 . . ?
C22 C23 H23 120.6 . . ?
C22 C23 C24 118.8(5) . . ?
C24 C23 H23 120.6 . . ?
C23 C24 H24 119.9 . . ?
C25 C24 C23 120.3(5) . . ?
C25 C24 H24 119.9 . . ?
C20 C25 C24 120.3(4) . . ?
C20 C25 H25 119.8 . . ?
C24 C25 H25 119.8 . . ?
C5 C26 H26A 109.5 . . ?
C5 C26 H26B 109.5 . . ?
C5 C26 H26C 109.5 . . ?
H26A C26 H26B 109.5 . . ?
H26A C26 H26C 109.5 . . ?
H26B C26 H26C 109.5 . . ?
Cl31 C31 H31 108.0 . . ?
Cl32 C31 Cl31 111.0(4) . . ?
Cl32 C31 H31 108.0 . . ?
Cl33 C31 Cl31 109.9(3) . . ?
Cl33 C31 Cl32 111.9(4) . . ?
Cl33 C31 H31 108.0 . . ?

loop_
_geom_bond_atom_site_label_1
_geom_bond_atom_site_label_2
_geom_bond_distance
_geom_bond_site_symmetry_2
_geom_bond_publ_flag
Cl1 C17 1.739(4) . ?
Cl31 C31 1.762(7) . ?
Cl32 C31 1.743(7) . ?
Cl33 C31 1.736(7) . ?
O1 H1 0.94(3) . ?
O1 C1 1.420(5) . ?
O2 C2 1.216(5) . ?
O7 C7 1.227(5) . ?
O11 C10 1.440(6) . ?
O11 C12 1.422(6) . ?
N3 N4 1.414(5) . ?
N3 C2 1.372(5) . ?
N3 C20 1.426(5) . ?
N4 C5 1.268(5) . ?
N8 C7 1.337(5) . ?
N8 C9 1.467(5) . ?
N8 C13 1.476(5) . ?
C1 C2 1.531(6) . ?
C1 C5 1.524(5) . ?
C1 C6 1.538(5) . ?
C5 C26 1.486(6) . ?
C6 H6 1.0000 . ?
C6 C7 1.529(5) . ?
C6 C14 1.524(5) . ?
C9 H9A 0.9900 . ?
C9 H9B 0.9900 . ?
C9 C10 1.498(6) . ?
C10 H10A 0.9900 . ?
C10 H10B 0.9900 . ?
C12 H12A 0.9900 . ?
C12 H12B 0.9900 . ?
C12 C13 1.509(7) . ?
C13 H13A 0.9900 . ?
C13 H13B 0.9900 . ?
C14 C15 1.392(6) . ?
C14 C19 1.374(6) . ?
C15 H15 0.9500 . ?
C15 C16 1.389(6) . ?
C16 H16 0.9500 . ?
C16 C17 1.376(7) . ?
C17 C18 1.380(7) . ?
C18 H18 0.9500 . ?
C18 C19 1.398(6) . ?
C19 H19 0.9500 . ?
C20 C21 1.388(6) . ?
C20 C25 1.374(6) . ?
C21 H21 0.9500 . ?
C21 C22 1.393(7) . ?
C22 H22 0.9500 . ?
C22 C23 1.376(9) . ?
C23 H23 0.9500 . ?
C23 C24 1.397(8) . ?
C24 H24 0.9500 . ?
C24 C25 1.377(6) . ?
C25 H25 0.9500 . ?
C26 H26A 0.9800 . ?
C26 H26B 0.9800 . ?
C26 H26C 0.9800 . ?
C31 H31 1.0000 . ?

loop_
_geom_hbond_atom_site_label_D
_geom_hbond_atom_site_label_H
_geom_hbond_atom_site_label_A
_geom_hbond_distance_DH
_geom_hbond_distance_HA
_geom_hbond_distance_DA
_geom_hbond_angle_DHA
_geom_hbond_site_symmetry_A
_geom_hbond_publ_flag
O1 H1 O7 0.94(3) 1.70(3) 2.646(4) 176(6) 3_656 yes

loop_
_geom_torsion_atom_site_label_1
_geom_torsion_atom_site_label_2
_geom_torsion_atom_site_label_3
_geom_torsion_atom_site_label_4
_geom_torsion
_geom_torsion_site_symmetry_1
_geom_torsion_site_symmetry_2
_geom_torsion_site_symmetry_3
_geom_torsion_site_symmetry_4
_geom_torsion_publ_flag
Cl1 C17 C18 C19 -178.5(3) . . . . ?
O1 C1 C2 O2 -63.6(5) . . . . ?
O1 C1 C2 N3 112.3(3) . . . . ?
O1 C1 C5 N4 -112.2(4) . . . . ?
O1 C1 C5 C26 65.0(5) . . . . ?
O1 C1 C6 C7 -171.3(3) . . . . ?
O1 C1 C6 C14 64.1(4) . . . . ?
O11 C12 C13 N8 -57.9(5) . . . . ?
N3 N4 C5 C1 -1.2(4) . . . . ?
N3 N4 C5 C26 -178.4(4) . . . . ?
N3 C20 C21 C22 179.9(4) . . . . ?
N3 C20 C25 C24 -179.6(4) . . . . ?
N4 N3 C2 O2 -179.2(4) . . . . ?
N4 N3 C2 C1 4.9(4) . . . . ?
N4 N3 C20 C21 -171.8(4) . . . . ?
N4 N3 C20 C25 6.0(5) . . . . ?
N8 C9 C10 O11 56.3(5) . . . . ?
C1 C6 C7 O7 -26.8(5) . . . . ?
C1 C6 C7 N8 153.6(3) . . . . ?
C1 C6 C14 C15 -79.7(4) . . . . ?
C1 C6 C14 C19 100.6(4) . . . . ?
C2 N3 N4 C5 -2.5(5) . . . . ?
C2 N3 C20 C21 11.6(6) . . . . ?
C2 N3 C20 C25 -170.6(4) . . . . ?
C2 C1 C5 N4 3.9(4) . . . . ?
C2 C1 C5 C26 -178.9(4) . . . . ?
C2 C1 C6 C7 67.3(4) . . . . ?
C2 C1 C6 C14 -57.4(4) . . . . ?
C5 C1 C2 O2 179.2(4) . . . . ?
C5 C1 C2 N3 -5.0(4) . . . . ?
C5 C1 C6 C7 -48.8(4) . . . . ?
C5 C1 C6 C14 -173.5(3) . . . . ?
C6 C1 C2 O2 55.1(6) . . . . ?
C6 C1 C2 N3 -129.1(3) . . . . ?
C6 C1 C5 N4 129.2(4) . . . . ?
C6 C1 C5 C26 -53.6(5) . . . . ?
C6 C14 C15 C16 -179.1(4) . . . . ?
C6 C14 C19 C18 178.4(4) . . . . ?
C7 N8 C9 C10 114.4(5) . . . . ?
C7 N8 C13 C12 -114.6(4) . . . . ?
C7 C6 C14 C15 155.7(4) . . . . ?
C7 C6 C14 C19 -24.0(5) . . . . ?
C9 N8 C7 O7 -170.7(4) . . . . ?
C9 N8 C7 C6 8.8(6) . . . . ?
C9 N8 C13 C12 55.8(5) . . . . ?
C10 O11 C12 C13 59.8(5) . . . . ?
C12 O11 C10 C9 -59.1(5) . . . . ?
C13 N8 C7 O7 -1.9(6) . . . . ?
C13 N8 C7 C6 177.6(3) . . . . ?
C13 N8 C9 C10 -55.3(5) . . . . ?
C14 C6 C7 O7 98.9(4) . . . . ?
C14 C6 C7 N8 -80.7(4) . . . . ?
C14 C15 C16 C17 0.5(6) . . . . ?
C15 C14 C19 C18 -1.3(6) . . . . ?
C15 C16 C17 Cl1 177.8(3) . . . . ?
C15 C16 C17 C18 -1.0(7) . . . . ?
C16 C17 C18 C19 0.3(7) . . . . ?
C17 C18 C19 C14 0.9(7) . . . . ?
C19 C14 C15 C16 0.6(6) . . . . ?
C20 N3 N4 C5 -179.7(3) . . . . ?
C20 N3 C2 O2 -2.4(7) . . . . ?
C20 N3 C2 C1 -178.3(4) . . . . ?
C20 C21 C22 C23 -1.2(8) . . . . ?
C21 C20 C25 C24 -1.7(6) . . . . ?
C21 C22 C23 C24 -0.1(8) . . . . ?
C22 C23 C24 C25 0.5(8) . . . . ?
C23 C24 C25 C20 0.4(7) . . . . ?
C25 C20 C21 C22 2.1(7) . . . . ?
